data_8106157
loop_
_publ_author_name
'Njogu, Eric M.'
'Omondi, Bernard'
'Nyamori, Vincent O.'

_publ_section_title
;
 Crystal structure of tetrakis(\m2-acetato-\k2
 O:O&#x2032;)-bis{[(E)-2,6-diisopropyl-N-(pyridin-3-ylmethylene)aniline]copper
 (II)}, C44H56Cu2N4O8
;
_journal_issue 3
_journal_name_full 'Zeitschrift f\"ur Kristallographie - New Crystal Structures'
_journal_page_first 373
_journal_page_last 375
_journal_paper_doi 10.1515/ncrs-2017-0259
_journal_volume 233
_journal_year 2018
_chemical_formula_moiety 'C44 H56 Cu2 N4 O8'
_chemical_formula_sum 'C44 H56 Cu2 N4 O8'
_chemical_formula_weight 896.00
_space_group_crystal_system monoclinic
_space_group_IT_number 14
_space_group_name_Hall '-P 2ybc'
_space_group_name_H-M_alt 'P 1 21/c 1'
_symmetry_Int_Tables_number 14
_atom_sites_solution_hydrogens geom
_cell_angle_alpha 90
_cell_angle_beta 101.302(2)
_cell_angle_gamma 90
_cell_formula_units_Z 2
_cell_length_a 11.1061(10)
_cell_length_b 20.5117(17)
_cell_length_c 9.8185(9)
_cell_measurement_reflns_used 25678
_cell_measurement_temperature 173(2)
_cell_measurement_theta_max 28.645
_cell_measurement_theta_min 1.870
_cell_volume 2193.3(3)
_computing_cell_refinement 'SAINT-plus (Bruker, 2012)'
_computing_data_collection 'APEX2 (Bruker, 2012)'
_computing_data_reduction 'SAINT-Plus and XPREP (Bruker, 2012)'
_computing_molecular_graphics 'ORTEP3 (Farrugia, 2012)'
_computing_publication_material 'WinGX (Farrugia, 2012)'
_computing_structure_refinement 'SHELXL-2014/7 (Sheldrick, 2014)'
_computing_structure_solution 'SHELXS-97 (Sheldrick, 2014)'
_diffrn_ambient_temperature 173(2)
_diffrn_measured_fraction_theta_full 0.998
_diffrn_measured_fraction_theta_max 0.983
_diffrn_measurement_device_type 'Bruker Smart ApexII CCD'
_diffrn_measurement_method '0.5\% \f scans and \w scans'
_diffrn_radiation_type MoK\a
_diffrn_radiation_wavelength 0.71073
_diffrn_reflns_av_R_equivalents 0.0320
_diffrn_reflns_av_unetI/netI 0.0283
_diffrn_reflns_Laue_measured_fraction_full 0.998
_diffrn_reflns_Laue_measured_fraction_max 0.983
_diffrn_reflns_limit_h_max 14
_diffrn_reflns_limit_h_min -14
_diffrn_reflns_limit_k_max 21
_diffrn_reflns_limit_k_min -27
_diffrn_reflns_limit_l_max 13
_diffrn_reflns_limit_l_min -13
_diffrn_reflns_number 25678
_diffrn_reflns_point_group_measured_fraction_full 0.998
_diffrn_reflns_point_group_measured_fraction_max 0.983
_diffrn_reflns_theta_full 25.242
_diffrn_reflns_theta_max 28.645
_diffrn_reflns_theta_min 1.870
_diffrn_source 'fine-focus sealed tube'
_exptl_absorpt_coefficient_mu 1.025
_exptl_absorpt_correction_T_max 0.845
_exptl_absorpt_correction_T_min 0.722
_exptl_absorpt_correction_type multi-scan
_exptl_absorpt_process_details 'SADABS (Bruker, 2012)'
_exptl_crystal_colour blue
_exptl_crystal_density_diffrn 1.357
_exptl_crystal_description block
_exptl_crystal_F_000 940
_exptl_crystal_size_max 0.321
_exptl_crystal_size_mid 0.252
_exptl_crystal_size_min 0.181
_refine_diff_density_max 0.406
_refine_diff_density_min -0.324
_refine_diff_density_rms 0.058
_refine_ls_extinction_coef .
_refine_ls_extinction_method none
_refine_ls_goodness_of_fit_ref 1.030
_refine_ls_hydrogen_treatment constr
_refine_ls_matrix_type full
_refine_ls_number_parameters 264
_refine_ls_number_reflns 5527
_refine_ls_number_restraints 0
_refine_ls_restrained_S_all 1.030
_refine_ls_R_factor_all 0.0375
_refine_ls_R_factor_gt 0.0283
_refine_ls_shift/su_max 0.002
_refine_ls_shift/su_mean 0.000
_refine_ls_structure_factor_coef Fsqd
_refine_ls_weighting_details 'w=1/[\s^2^(Fo^2^)+(0.0346P)^2^+1.2375P] where P=(Fo^2^+2Fc^2^)/3'
_refine_ls_weighting_scheme calc
_refine_ls_wR_factor_gt 0.0716
_refine_ls_wR_factor_ref 0.0753
_reflns_Friedel_coverage 0.000
_reflns_Friedel_fraction_full .
_reflns_Friedel_fraction_max .
_reflns_number_gt 4676
_reflns_number_total 5527
_reflns_threshold_expression 'I > 2\s(I)'
_cod_data_source_file suppl_ncrs-2017-0259_suppl.cif
_cod_data_source_block exp_CuOAc26diisop3py
_cod_original_sg_symbol_H-M 'P 21/c'
_cod_database_code 8106157
_shelx_space_group_comment
;
The symmetry employed for this shelxl refinement is uniquely defined
by the following loop, which should always be used as a source of
symmetry information in preference to the above space-group names.
They are only intended as comments.
;
_shelx_estimated_absorpt_t_min 0.734
_shelx_estimated_absorpt_t_max 0.836

loop_
_space_group_symop_operation_xyz
'x, y, z'
'-x, y+1/2, -z+1/2'
'-x, -y, -z'
'x, -y-1/2, z-1/2'

loop_
_atom_site_label
_atom_site_type_symbol
_atom_site_fract_x
_atom_site_fract_y
_atom_site_fract_z
_atom_site_U_iso_or_equiv
_atom_site_adp_type
_atom_site_occupancy
_atom_site_site_symmetry_order
_atom_site_calc_flag
_atom_site_refinement_flags_posn
_atom_site_refinement_flags_adp
_atom_site_refinement_flags_occupancy
_atom_site_disorder_assembly
_atom_site_disorder_group
C1 C 0.42735(14) 0.84025(8) 0.25417(17) 0.0194(3) Uani 1 1 d . . . . .
H1 H 0.3612 0.8704 0.2441 0.023 Uiso 1 1 calc R U . . .
C2 C 0.42480(15) 0.78620(8) 0.33738(18) 0.0221(3) Uani 1 1 d . . . . .
H2 H 0.3578 0.7793 0.3828 0.027 Uiso 1 1 calc R U . . .
C3 C 0.52134(14) 0.74203(8) 0.35381(16) 0.0181(3) Uani 1 1 d . . . . .
H3 H 0.5216 0.7046 0.4109 0.022 Uiso 1 1 calc R U . . .
C4 C 0.61768(13) 0.75361(7) 0.28516(15) 0.0135(3) Uani 1 1 d . . . . .
C5 C 0.61223(13) 0.80931(7) 0.20224(15) 0.0135(3) Uani 1 1 d . . . . .
H5 H 0.6775 0.8172 0.1547 0.016 Uiso 1 1 calc R U . . .
C6 C 0.72206(13) 0.70754(7) 0.30142(15) 0.0148(3) Uani 1 1 d . . . . .
H6 H 0.7263 0.6727 0.3659 0.018 Uiso 1 1 calc R U . . .
C7 C 0.90572(13) 0.66830(7) 0.24978(15) 0.0136(3) Uani 1 1 d . . . . .
C8 C 1.00373(13) 0.67256(7) 0.36445(15) 0.0140(3) Uani 1 1 d . . . . .
C9 C 1.10227(14) 0.62954(8) 0.36973(15) 0.0159(3) Uani 1 1 d . . . . .
H9 H 1.1700 0.6322 0.4454 0.019 Uiso 1 1 calc R U . . .
C10 C 1.10367(14) 0.58314(8) 0.26750(16) 0.0171(3) Uani 1 1 d . . . . .
H10 H 1.1707 0.5537 0.2744 0.021 Uiso 1 1 calc R U . . .
C11 C 1.00621(14) 0.57998(8) 0.15483(16) 0.0170(3) Uani 1 1 d . . . . .
H11 H 1.0073 0.5482 0.0847 0.020 Uiso 1 1 calc R U . . .
C12 C 0.90718(13) 0.62247(7) 0.14292(15) 0.0145(3) Uani 1 1 d . . . . .
C13 C 0.79870(14) 0.61684(8) 0.02196(16) 0.0201(3) Uani 1 1 d . . . . .
H13 H 0.7617 0.6612 0.0037 0.024 Uiso 1 1 calc R U . . .
C14 C 0.83619(17) 0.59318(10) -0.11184(17) 0.0272(4) Uani 1 1 d . . . . .
H14A H 0.7633 0.5904 -0.1862 0.041 Uiso 1 1 calc R U . . .
H14B H 0.8949 0.6240 -0.1387 0.041 Uiso 1 1 calc R U . . .
H14C H 0.8744 0.5501 -0.0962 0.041 Uiso 1 1 calc R U . . .
C15 C 0.70070(17) 0.57193(11) 0.0607(2) 0.0331(4) Uani 1 1 d . . . . .
H15A H 0.6313 0.5687 -0.0179 0.050 Uiso 1 1 calc R U . . .
H15B H 0.7358 0.5285 0.0834 0.050 Uiso 1 1 calc R U . . .
H15C H 0.6722 0.5898 0.1414 0.050 Uiso 1 1 calc R U . . .
C16 C 1.00516(14) 0.71915(8) 0.48554(16) 0.0167(3) Uani 1 1 d . . . . .
H16 H 0.9325 0.7487 0.4615 0.020 Uiso 1 1 calc R U . . .
C17 C 1.12142(15) 0.76140(9) 0.51546(18) 0.0246(4) Uani 1 1 d . . . . .
H17A H 1.1181 0.7904 0.5939 0.037 Uiso 1 1 calc R U . . .
H17B H 1.1939 0.7332 0.5384 0.037 Uiso 1 1 calc R U . . .
H17C H 1.1266 0.7875 0.4332 0.037 Uiso 1 1 calc R U . . .
C18 C 0.99229(17) 0.67992(9) 0.61509(17) 0.0243(3) Uani 1 1 d . . . . .
H18A H 0.9932 0.7097 0.6933 0.036 Uiso 1 1 calc R U . . .
H18B H 0.9146 0.6558 0.5967 0.036 Uiso 1 1 calc R U . . .
H18C H 1.0608 0.6492 0.6380 0.036 Uiso 1 1 calc R U . . .
C19 C 0.71767(13) 0.98619(7) -0.03791(15) 0.0146(3) Uani 1 1 d . . . . .
C20 C 0.84622(14) 0.98026(8) -0.06287(18) 0.0203(3) Uani 1 1 d . . . . .
H20A H 0.8688 1.0205 -0.1057 0.030 Uiso 1 1 calc R U . . .
H20B H 0.8510 0.9434 -0.1250 0.030 Uiso 1 1 calc R U . . .
H20C H 0.9029 0.9731 0.0258 0.030 Uiso 1 1 calc R U . . .
C21 C 0.57472(13) 1.06026(8) 0.22624(16) 0.0169(3) Uani 1 1 d . . . . .
C22 C 0.61568(16) 1.09716(9) 0.36129(17) 0.0257(4) Uani 1 1 d . . . . .
H22A H 0.6237 1.0668 0.4395 0.039 Uiso 1 1 calc R U . . .
H22B H 0.5547 1.1306 0.3702 0.039 Uiso 1 1 calc R U . . .
H22C H 0.6951 1.1180 0.3613 0.039 Uiso 1 1 calc R U . . .
N1 N 0.51943(11) 0.85205(6) 0.18668(13) 0.0145(2) Uani 1 1 d . . . . .
N2 N 0.80586(11) 0.71351(6) 0.23143(13) 0.0148(3) Uani 1 1 d . . . . .
O1 O 0.56977(11) 0.99928(6) 0.23156(11) 0.0228(3) Uani 1 1 d . . . . .
O2 O 0.67803(10) 0.94048(6) 0.02725(13) 0.0231(3) Uani 1 1 d . . . . .
O3 O 0.45062(12) 0.90597(6) -0.11736(12) 0.0265(3) Uani 1 1 d . . . . .
O4 O 0.34195(10) 0.96346(6) 0.08361(13) 0.0216(2) Uani 1 1 d . . . . .
Cu1 Cu 0.51172(2) 0.94417(2) 0.06731(2) 0.01267(6) Uani 1 1 d . . . . .

loop_
_atom_site_aniso_label
_atom_site_aniso_U_11
_atom_site_aniso_U_22
_atom_site_aniso_U_33
_atom_site_aniso_U_23
_atom_site_aniso_U_13
_atom_site_aniso_U_12
C1 0.0150(7) 0.0186(8) 0.0250(8) 0.0028(6) 0.0051(6) 0.0039(6)
C2 0.0173(7) 0.0227(9) 0.0290(9) 0.0046(7) 0.0112(6) 0.0012(6)
C3 0.0186(7) 0.0145(7) 0.0215(7) 0.0038(6) 0.0046(6) -0.0002(6)
C4 0.0134(7) 0.0117(7) 0.0147(7) -0.0012(5) 0.0009(5) 0.0006(5)
C5 0.0131(7) 0.0131(7) 0.0141(7) -0.0004(5) 0.0024(5) -0.0002(5)
C6 0.0163(7) 0.0108(7) 0.0163(7) 0.0015(5) 0.0006(5) 0.0024(5)
C7 0.0139(7) 0.0106(7) 0.0166(7) 0.0031(5) 0.0036(5) 0.0020(5)
C8 0.0152(7) 0.0116(7) 0.0153(7) 0.0011(5) 0.0035(5) 0.0006(5)
C9 0.0147(7) 0.0163(7) 0.0158(7) 0.0014(6) 0.0007(5) 0.0012(6)
C10 0.0152(7) 0.0172(8) 0.0191(7) 0.0018(6) 0.0039(6) 0.0054(6)
C11 0.0189(7) 0.0152(7) 0.0166(7) -0.0018(6) 0.0024(6) 0.0036(6)
C12 0.0151(7) 0.0131(7) 0.0145(7) 0.0015(5) 0.0012(5) 0.0020(5)
C13 0.0198(8) 0.0197(8) 0.0179(7) -0.0030(6) -0.0033(6) 0.0069(6)
C14 0.0303(9) 0.0314(10) 0.0167(8) -0.0033(7) -0.0029(6) 0.0096(7)
C15 0.0224(9) 0.0453(12) 0.0291(9) -0.0100(8) -0.0013(7) -0.0080(8)
C16 0.0172(7) 0.0142(7) 0.0178(7) -0.0022(6) 0.0011(6) 0.0022(6)
C17 0.0217(8) 0.0218(9) 0.0282(9) -0.0057(7) -0.0002(7) -0.0033(7)
C18 0.0343(9) 0.0213(9) 0.0187(7) -0.0025(6) 0.0082(7) 0.0032(7)
C19 0.0119(6) 0.0147(7) 0.0161(7) -0.0044(5) -0.0001(5) 0.0008(5)
C20 0.0134(7) 0.0182(8) 0.0296(8) -0.0044(6) 0.0048(6) 0.0016(6)
C21 0.0114(6) 0.0200(8) 0.0186(7) -0.0049(6) 0.0012(5) 0.0021(6)
C22 0.0246(8) 0.0289(10) 0.0219(8) -0.0097(7) 0.0004(6) -0.0005(7)
N1 0.0123(6) 0.0131(6) 0.0179(6) 0.0005(5) 0.0022(5) 0.0014(5)
N2 0.0145(6) 0.0118(6) 0.0170(6) 0.0000(5) 0.0008(5) 0.0026(5)
O1 0.0299(6) 0.0181(6) 0.0176(6) -0.0005(4) -0.0020(5) -0.0022(5)
O2 0.0167(5) 0.0216(6) 0.0331(6) 0.0103(5) 0.0098(5) 0.0073(5)
O3 0.0414(7) 0.0139(6) 0.0205(6) -0.0039(5) -0.0029(5) 0.0013(5)
O4 0.0137(5) 0.0156(5) 0.0360(7) 0.0055(5) 0.0059(5) 0.0036(4)
Cu1 0.01099(9) 0.01087(9) 0.01558(9) 0.00041(7) 0.00116(6) 0.00221(7)

loop_
_atom_type_symbol
_atom_type_description
_atom_type_scat_dispersion_real
_atom_type_scat_dispersion_imag
_atom_type_scat_source
C C 0.0033 0.0016 'International Tables Vol C Tables 4.2.6.8 and 6.1.1.4'
H H 0.0000 0.0000 'International Tables Vol C Tables 4.2.6.8 and 6.1.1.4'
N N 0.0061 0.0033 'International Tables Vol C Tables 4.2.6.8 and 6.1.1.4'
O O 0.0106 0.0060 'International Tables Vol C Tables 4.2.6.8 and 6.1.1.4'
Cu Cu 0.3201 1.2651 'International Tables Vol C Tables 4.2.6.8 and 6.1.1.4'

loop_
_geom_angle_atom_site_label_1
_geom_angle_atom_site_label_2
_geom_angle_atom_site_label_3
_geom_angle
_geom_angle_site_symmetry_1
_geom_angle_site_symmetry_3
N1 C1 C2 122.81(15) . .
N1 C1 H1 118.6 . .
C2 C1 H1 118.6 . .
C1 C2 C3 119.19(14) . .
C1 C2 H2 120.4 . .
C3 C2 H2 120.4 . .
C2 C3 C4 118.79(14) . .
C2 C3 H3 120.6 . .
C4 C3 H3 120.6 . .
C3 C4 C5 118.16(13) . .
C3 C4 C6 119.94(14) . .
C5 C4 C6 121.91(13) . .
N1 C5 C4 123.11(13) . .
N1 C5 H5 118.4 . .
C4 C5 H5 118.4 . .
N2 C6 C4 121.54(14) . .
N2 C6 H6 119.2 . .
C4 C6 H6 119.2 . .
C8 C7 C12 121.10(13) . .
C8 C7 N2 121.32(13) . .
C12 C7 N2 117.39(13) . .
C9 C8 C7 117.86(13) . .
C9 C8 C16 118.59(13) . .
C7 C8 C16 123.48(13) . .
C10 C9 C8 121.75(14) . .
C10 C9 H9 119.1 . .
C8 C9 H9 119.1 . .
C9 C10 C11 119.42(14) . .
C9 C10 H10 120.3 . .
C11 C10 H10 120.3 . .
C10 C11 C12 121.19(14) . .
C10 C11 H11 119.4 . .
C12 C11 H11 119.4 . .
C11 C12 C7 118.64(13) . .
C11 C12 C13 120.70(14) . .
C7 C12 C13 120.54(13) . .
C12 C13 C15 110.16(14) . .
C12 C13 C14 112.73(13) . .
C15 C13 C14 110.39(15) . .
C12 C13 H13 107.8 . .
C15 C13 H13 107.8 . .
C14 C13 H13 107.8 . .
C13 C14 H14A 109.5 . .
C13 C14 H14B 109.5 . .
H14A C14 H14B 109.5 . .
C13 C14 H14C 109.5 . .
H14A C14 H14C 109.5 . .
H14B C14 H14C 109.5 . .
C13 C15 H15A 109.5 . .
C13 C15 H15B 109.5 . .
H15A C15 H15B 109.5 . .
C13 C15 H15C 109.5 . .
H15A C15 H15C 109.5 . .
H15B C15 H15C 109.5 . .
C8 C16 C17 112.54(13) . .
C8 C16 C18 109.23(13) . .
C17 C16 C18 110.41(13) . .
C8 C16 H16 108.2 . .
C17 C16 H16 108.2 . .
C18 C16 H16 108.2 . .
C16 C17 H17A 109.5 . .
C16 C17 H17B 109.5 . .
H17A C17 H17B 109.5 . .
C16 C17 H17C 109.5 . .
H17A C17 H17C 109.5 . .
H17B C17 H17C 109.5 . .
C16 C18 H18A 109.5 . .
C16 C18 H18B 109.5 . .
H18A C18 H18B 109.5 . .
C16 C18 H18C 109.5 . .
H18A C18 H18C 109.5 . .
H18B C18 H18C 109.5 . .
O4 C19 O2 125.30(14) 3_675 .
O4 C19 C20 117.30(14) 3_675 .
O2 C19 C20 117.40(13) . .
C19 C20 H20A 109.5 . .
C19 C20 H20B 109.5 . .
H20A C20 H20B 109.5 . .
C19 C20 H20C 109.5 . .
H20A C20 H20C 109.5 . .
H20B C20 H20C 109.5 . .
O1 C21 O3 125.46(14) . 3_675
O1 C21 C22 118.00(15) . .
O3 C21 C22 116.53(15) 3_675 .
C21 C22 H22A 109.5 . .
C21 C22 H22B 109.5 . .
H22A C22 H22B 109.5 . .
C21 C22 H22C 109.5 . .
H22A C22 H22C 109.5 . .
H22B C22 H22C 109.5 . .
C5 N1 C1 117.94(13) . .
C5 N1 Cu1 124.59(10) . .
C1 N1 Cu1 117.37(10) . .
C6 N2 C7 120.21(13) . .
C21 O1 Cu1 123.23(10) . .
C19 O2 Cu1 120.54(10) . .
C21 O3 Cu1 122.84(11) 3_675 .
C19 O4 Cu1 125.57(10) 3_675 .
O4 Cu1 O2 168.50(5) . .
O4 Cu1 O3 89.55(5) . .
O2 Cu1 O3 88.18(6) . .
O4 Cu1 O1 89.03(5) . .
O2 Cu1 O1 90.93(5) . .
O3 Cu1 O1 168.38(5) . .
O4 Cu1 N1 93.84(5) . .
O2 Cu1 N1 97.62(5) . .
O3 Cu1 N1 96.80(5) . .
O1 Cu1 N1 94.80(5) . .
O4 Cu1 Cu1 82.16(3) . 3_675
O2 Cu1 Cu1 86.41(3) . 3_675
O3 Cu1 Cu1 84.35(4) . 3_675
O1 Cu1 Cu1 84.04(3) . 3_675
N1 Cu1 Cu1 175.83(3) . 3_675

loop_
_geom_bond_atom_site_label_1
_geom_bond_atom_site_label_2
_geom_bond_distance
_geom_bond_site_symmetry_2
C1 N1 1.3450(19) .
C1 C2 1.381(2) .
C1 H1 0.9500 .
C2 C3 1.389(2) .
C2 H2 0.9500 .
C3 C4 1.392(2) .
C3 H3 0.9500 .
C4 C5 1.397(2) .
C4 C6 1.480(2) .
C5 N1 1.3388(18) .
C5 H5 0.9500 .
C6 N2 1.267(2) .
C6 H6 0.9500 .
C7 C8 1.407(2) .
C7 C12 1.411(2) .
C7 N2 1.4297(18) .
C8 C9 1.399(2) .
C8 C16 1.523(2) .
C9 C10 1.386(2) .
C9 H9 0.9500 .
C10 C11 1.389(2) .
C10 H10 0.9500 .
C11 C12 1.390(2) .
C11 H11 0.9500 .
C12 C13 1.521(2) .
C13 C15 1.530(3) .
C13 C14 1.533(2) .
C13 H13 1.0000 .
C14 H14A 0.9800 .
C14 H14B 0.9800 .
C14 H14C 0.9800 .
C15 H15A 0.9800 .
C15 H15B 0.9800 .
C15 H15C 0.9800 .
C16 C17 1.535(2) .
C16 C18 1.535(2) .
C16 H16 1.0000 .
C17 H17A 0.9800 .
C17 H17B 0.9800 .
C17 H17C 0.9800 .
C18 H18A 0.9800 .
C18 H18B 0.9800 .
C18 H18C 0.9800 .
C19 O4 1.2610(18) 3_675
C19 O2 1.2621(19) .
C19 C20 1.500(2) .
C20 H20A 0.9800 .
C20 H20B 0.9800 .
C20 H20C 0.9800 .
C21 O1 1.253(2) .
C21 O3 1.258(2) 3_675
C21 C22 1.517(2) .
C22 H22A 0.9800 .
C22 H22B 0.9800 .
C22 H22C 0.9800 .
N1 Cu1 2.2162(13) .
O1 Cu1 1.9716(11) .
O2 Cu1 1.9639(11) .
O3 C21 1.259(2) 3_675
O3 Cu1 1.9697(12) .
O4 C19 1.2609(18) 3_675
O4 Cu1 1.9634(11) .
Cu1 Cu1 2.6317(4) 3_675
